data_7206849
loop_
_publ_author_name
'Artigau, Marine'
'Bonnet, Antoine'
'Ladeira, Sonia'
'Hoffmann, Pascal'
'Vigroux, Alain'

_publ_section_title
;
 A free-base dipyrrin capable of forming extended architectures comparable
 to those of its metal(ii) complex counterparts
;
_journal_issue 23
_journal_name_full CrystEngComm
_journal_page_first 7149
_journal_paper_doi 10.1039/c1ce05913k
_journal_volume 13
_journal_year 2011
_chemical_compound_source 'synthesis as described'
_chemical_formula_moiety 'C17 H16 N2 O2'
_chemical_formula_sum 'C17 H16 N2 O2'
_chemical_formula_weight 280.32
_chemical_name_systematic
;
?
;
_space_group_IT_number 2
_symmetry_cell_setting triclinic
_symmetry_Int_Tables_number 2
_symmetry_space_group_name_Hall '-P 1'
_symmetry_space_group_name_H-M 'P -1'
_atom_sites_solution_hydrogens geom
_atom_sites_solution_primary direct
_atom_sites_solution_secondary difmap
_cell_angle_alpha 96.408(4)
_cell_angle_beta 95.194(4)
_cell_angle_gamma 95.251(4)
_cell_formula_units_Z 2
_cell_length_a 5.6828(3)
_cell_length_b 7.6675(4)
_cell_length_c 16.4091(9)
_cell_measurement_reflns_used 986
_cell_measurement_temperature 193(2)
_cell_measurement_theta_max 25.8
_cell_measurement_theta_min 2.35
_cell_measurement_wavelength 0.71073
_cell_volume 703.87(7)
_computing_cell_refinement 'Bruker SMART'
_computing_data_collection 'Bruker SMART'
_computing_data_reduction 'Bruker SAINT'
_computing_molecular_graphics 'Ortep-3 for Windows (Farrugia, 1997)'
_computing_publication_material 'WinGX publication routines (Farrugia, 1999)'
_computing_structure_refinement 'SHELXL-97 (Sheldrick, 1997)'
_computing_structure_solution 'SHELXS-97 (Sheldrick, 1990)'
_diffrn_ambient_temperature 193(2)
_diffrn_measured_fraction_theta_full 0.901
_diffrn_measured_fraction_theta_max 0.901
_diffrn_measurement_device_type 'CCD area detector'
_diffrn_measurement_method 'phi and omega scans'
_diffrn_radiation_monochromator graphite
_diffrn_radiation_probe x-ray
_diffrn_radiation_source 'fine-focus sealed tube'
_diffrn_radiation_type MoK\a
_diffrn_radiation_wavelength 0.71073
_diffrn_reflns_av_R_equivalents 0.0409
_diffrn_reflns_av_unetI/netI 0.0736
_diffrn_reflns_limit_h_max 7
_diffrn_reflns_limit_h_min -6
_diffrn_reflns_limit_k_max 8
_diffrn_reflns_limit_k_min -9
_diffrn_reflns_limit_l_max 21
_diffrn_reflns_limit_l_min -21
_diffrn_reflns_number 5780
_diffrn_reflns_theta_full 28.42
_diffrn_reflns_theta_max 28.42
_diffrn_reflns_theta_min 2.69
_exptl_absorpt_coefficient_mu 0.088
_exptl_absorpt_correction_T_max 0.998
_exptl_absorpt_correction_T_min 0.970
_exptl_absorpt_correction_type multi-scan
_exptl_absorpt_process_details 'SADABS (Bruker-AXS)'
_exptl_crystal_colour colourless
_exptl_crystal_density_diffrn 1.323
_exptl_crystal_density_method 'not measured'
_exptl_crystal_description plate
_exptl_crystal_F_000 296
_exptl_crystal_size_max 0.34
_exptl_crystal_size_mid 0.3
_exptl_crystal_size_min 0.02
_refine_diff_density_max 0.264
_refine_diff_density_min -0.268
_refine_diff_density_rms 0.058
_refine_ls_extinction_method none
_refine_ls_goodness_of_fit_ref 1.026
_refine_ls_hydrogen_treatment mixed
_refine_ls_matrix_type full
_refine_ls_number_parameters 197
_refine_ls_number_reflns 3201
_refine_ls_number_restraints 2
_refine_ls_restrained_S_all 1.026
_refine_ls_R_factor_all 0.114
_refine_ls_R_factor_gt 0.0652
_refine_ls_shift/su_max 0.002
_refine_ls_shift/su_mean 0
_refine_ls_structure_factor_coef Fsqd
_refine_ls_weighting_details 'calc w=1/[\s^2^(Fo^2^)+(0.0661P)^2^+0.4249P] where P=(Fo^2^+2Fc^2^)/3'
_refine_ls_weighting_scheme calc
_refine_ls_wR_factor_gt 0.1495
_refine_ls_wR_factor_ref 0.1763
_reflns_number_gt 1912
_reflns_number_total 3201
_reflns_threshold_expression >2sigma(I)
_cod_data_source_file c1ce05913k.txt
_cod_data_source_block red-LH
_cod_original_cell_volume 703.87(6)
_cod_database_code 7206849

loop_
_symmetry_equiv_pos_as_xyz
'x, y, z'
'-x, -y, -z'

loop_
_atom_site_label
_atom_site_type_symbol
_atom_site_fract_x
_atom_site_fract_y
_atom_site_fract_z
_atom_site_U_iso_or_equiv
_atom_site_adp_type
_atom_site_occupancy
_atom_site_symmetry_multiplicity
_atom_site_calc_flag
_atom_site_refinement_flags
C1 C 0.8858(6) 0.4161(4) 1.15835(18) 0.0422(8) Uani 1 1 d .
H1A H 0.8148 0.5228 1.1778 0.063 Uiso 1 1 calc R
H1B H 1.0586 0.4425 1.1611 0.063 Uiso 1 1 calc R
H1C H 0.848 0.3237 1.1932 0.063 Uiso 1 1 calc R
C2 C 0.5632(5) 0.2896(4) 1.06242(17) 0.0291(6) Uani 1 1 d .
C3 C 0.4825(5) 0.2311(4) 0.97378(16) 0.0275(6) Uani 1 1 d .
C4 C 0.6299(5) 0.2518(4) 0.91145(17) 0.0287(6) Uani 1 1 d .
H4 H 0.7857 0.3103 0.9246 0.034 Uiso 1 1 calc R
C5 C 0.5502(5) 0.1874(4) 0.83009(17) 0.0290(6) Uani 1 1 d .
H5 H 0.6518 0.2031 0.788 0.035 Uiso 1 1 calc R
C6 C 0.3223(4) 0.0998(4) 0.80943(16) 0.0253(6) Uani 1 1 d .
C7 C 0.1753(5) 0.0804(4) 0.87215(17) 0.0300(7) Uani 1 1 d .
H7 H 0.0195 0.022 0.8592 0.036 Uiso 1 1 calc R
C8 C 0.2540(5) 0.1456(4) 0.95329(17) 0.0315(7) Uani 1 1 d .
H8 H 0.1514 0.1319 0.9952 0.038 Uiso 1 1 calc R
C9 C 0.2310(4) 0.0325(4) 0.72044(16) 0.0269(6) Uani 1 1 d .
H9 H 0.0834 -0.0484 0.7218 0.032 Uiso 1 1 calc R
C10 C 0.4024(4) -0.0734(4) 0.67509(16) 0.0264(6) Uani 1 1 d .
C11 C 0.4406(5) -0.0919(4) 0.59352(17) 0.0297(6) Uani 1 1 d .
H11 H 0.3665 -0.0328 0.5518 0.036 Uiso 1 1 calc R
C12 C 0.6097(5) -0.2146(4) 0.58227(18) 0.0349(7) Uani 1 1 d .
H12 H 0.6709 -0.252 0.5319 0.042 Uiso 1 1 calc R
C13 C 0.6688(5) -0.2693(4) 0.65731(18) 0.0319(7) Uani 1 1 d .
H13 H 0.7778 -0.3525 0.6685 0.038 Uiso 1 1 calc R
C14 C 0.1609(4) 0.1820(4) 0.67348(16) 0.0270(6) Uani 1 1 d .
C15 C 0.2841(5) 0.3385(4) 0.66220(19) 0.0340(7) Uani 1 1 d .
H15 H 0.4429 0.3783 0.684 0.041 Uiso 1 1 calc R
C16 C 0.1344(5) 0.4300(4) 0.61264(18) 0.0339(7) Uani 1 1 d .
H16 H 0.1738 0.5417 0.5948 0.041 Uiso 1 1 calc R
C17 C -0.0755(6) 0.3289(4) 0.5954(2) 0.0404(8) Uani 1 1 d .
H17 H -0.2108 0.3573 0.563 0.049 Uiso 1 1 calc R
N1 N 0.5422(4) -0.1823(3) 0.71348(15) 0.0305(6) Uani 1 1 d D
H1 H 0.541(5) -0.200(4) 0.7646(8) 0.037 Uiso 1 1 d D
N2 N -0.0598(4) 0.1785(4) 0.63250(17) 0.0380(6) Uani 1 1 d D
H2 H -0.165(4) 0.088(3) 0.628(2) 0.046 Uiso 1 1 d D
O1 O 0.4372(4) 0.2774(3) 1.11752(12) 0.0412(6) Uani 1 1 d .
O2 O 0.7913(3) 0.3557(3) 1.07374(12) 0.0372(5) Uani 1 1 d .

loop_
_atom_site_aniso_label
_atom_site_aniso_U_11
_atom_site_aniso_U_22
_atom_site_aniso_U_33
_atom_site_aniso_U_23
_atom_site_aniso_U_13
_atom_site_aniso_U_12
C1 0.0528(19) 0.041(2) 0.0287(16) -0.0021(14) -0.0015(14) -0.0011(15)
C2 0.0378(15) 0.0263(16) 0.0264(14) 0.0072(12) 0.0057(12) 0.0124(12)
C3 0.0351(14) 0.0268(16) 0.0239(13) 0.0076(11) 0.0060(11) 0.0131(12)
C4 0.0283(13) 0.0297(16) 0.0289(14) 0.0070(12) 0.0032(11) 0.0030(12)
C5 0.0291(13) 0.0325(17) 0.0270(14) 0.0055(12) 0.0095(11) 0.0030(12)
C6 0.0281(13) 0.0230(15) 0.0270(14) 0.0078(11) 0.0038(11) 0.0078(11)
C7 0.0262(13) 0.0333(17) 0.0318(15) 0.0050(13) 0.0069(11) 0.0047(12)
C8 0.0319(14) 0.0363(18) 0.0287(14) 0.0061(13) 0.0096(12) 0.0078(13)
C9 0.0214(12) 0.0296(16) 0.0292(14) 0.0046(12) 0.0031(10) -0.0022(11)
C10 0.0247(12) 0.0276(15) 0.0260(14) 0.0018(12) 0.0027(10) -0.0006(11)
C11 0.0356(14) 0.0278(16) 0.0264(14) 0.0049(12) 0.0044(12) 0.0039(12)
C12 0.0376(15) 0.0349(18) 0.0311(15) -0.0035(13) 0.0098(12) 0.0011(13)
C13 0.0335(14) 0.0231(15) 0.0383(16) -0.0019(13) 0.0051(12) 0.0049(12)
C14 0.0253(13) 0.0310(17) 0.0244(14) 0.0018(12) 0.0030(10) 0.0028(11)
C15 0.0279(13) 0.0356(18) 0.0377(16) 0.0071(14) -0.0008(12) 0.0005(12)
C16 0.0427(16) 0.0237(17) 0.0366(16) 0.0057(13) 0.0054(13) 0.0061(13)
C17 0.0394(16) 0.045(2) 0.0378(17) 0.0100(15) -0.0068(13) 0.0129(15)
N1 0.0334(12) 0.0330(14) 0.0260(12) 0.0040(11) 0.0024(10) 0.0075(10)
N2 0.0294(13) 0.0394(17) 0.0438(15) 0.0103(13) -0.0055(11) -0.0018(11)
O1 0.0425(11) 0.0578(15) 0.0263(10) 0.0078(10) 0.0099(9) 0.0115(11)
O2 0.0390(11) 0.0451(13) 0.0263(11) 0.0025(9) 0.0024(9) 0.0008(10)

loop_
_atom_type_symbol
_atom_type_description
_atom_type_scat_dispersion_real
_atom_type_scat_dispersion_imag
_atom_type_scat_source
C C 0.0033 0.0016 'International Tables Vol C Tables 4.2.6.8 and 6.1.1.4'
H H 0 0 'International Tables Vol C Tables 4.2.6.8 and 6.1.1.4'
N N 0.0061 0.0033 'International Tables Vol C Tables 4.2.6.8 and 6.1.1.4'
O O 0.0106 0.006 'International Tables Vol C Tables 4.2.6.8 and 6.1.1.4'

loop_
_geom_angle_atom_site_label_1
_geom_angle_atom_site_label_2
_geom_angle_atom_site_label_3
_geom_angle
O2 C1 H1A 109.5
O2 C1 H1B 109.5
H1A C1 H1B 109.5
O2 C1 H1C 109.5
H1A C1 H1C 109.5
H1B C1 H1C 109.5
O1 C2 O2 124.1(3)
O1 C2 C3 123.9(3)
O2 C2 C3 112.0(2)
C4 C3 C8 119.0(3)
C4 C3 C2 122.5(3)
C8 C3 C2 118.4(2)
C5 C4 C3 120.3(3)
C5 C4 H4 119.8
C3 C4 H4 119.8
C4 C5 C6 120.8(2)
C4 C5 H5 119.6
C6 C5 H5 119.6
C7 C6 C5 118.5(2)
C7 C6 C9 120.2(2)
C5 C6 C9 121.3(2)
C8 C7 C6 120.8(3)
C8 C7 H7 119.6
C6 C7 H7 119.6
C7 C8 C3 120.5(2)
C7 C8 H8 119.7
C3 C8 H8 119.7
C14 C9 C10 110.7(2)
C14 C9 C6 111.1(2)
C10 C9 C6 113.7(2)
C14 C9 H9 107
C10 C9 H9 107
C6 C9 H9 107
N1 C10 C11 107.3(2)
N1 C10 C9 122.0(2)
C11 C10 C9 130.6(3)
C10 C11 C12 107.9(3)
C10 C11 H11 126
C12 C11 H11 126
C13 C12 C11 107.3(2)
C13 C12 H12 126.4
C11 C12 H12 126.4
C12 C13 N1 107.7(3)
C12 C13 H13 126.2
N1 C13 H13 126.2
N2 C14 C15 106.6(3)
N2 C14 C9 121.8(2)
C15 C14 C9 131.6(2)
C14 C15 C16 108.3(3)
C14 C15 H15 125.9
C16 C15 H15 125.9
C17 C16 C15 107.1(3)
C17 C16 H16 126.5
C15 C16 H16 126.5
C16 C17 N2 108.3(3)
C16 C17 H17 125.9
N2 C17 H17 125.9
C10 N1 C13 109.8(2)
C10 N1 H1 125(2)
C13 N1 H1 125(2)
C14 N2 C17 109.8(3)
C14 N2 H2 122(2)
C17 N2 H2 127(2)
C2 O2 C1 116.0(2)

loop_
_geom_bond_atom_site_label_1
_geom_bond_atom_site_label_2
_geom_bond_distance
C1 O2 1.451(3)
C1 H1A 0.98
C1 H1B 0.98
C1 H1C 0.98
C2 O1 1.209(3)
C2 O2 1.337(3)
C2 C3 1.491(4)
C3 C4 1.393(4)
C3 C8 1.394(4)
C4 C5 1.391(4)
C4 H4 0.95
C5 C6 1.398(4)
C5 H5 0.95
C6 C7 1.395(3)
C6 C9 1.521(4)
C7 C8 1.388(4)
C7 H7 0.95
C8 H8 0.95
C9 C14 1.514(4)
C9 C10 1.518(3)
C9 H9 1
C10 N1 1.369(4)
C10 C11 1.369(4)
C11 C12 1.415(4)
C11 H11 0.95
C12 C13 1.368(4)
C12 H12 0.95
C13 N1 1.372(3)
C13 H13 0.95
C14 N2 1.365(3)
C14 C15 1.372(4)
C15 C16 1.410(4)
C15 H15 0.95
C16 C17 1.351(4)
C16 H16 0.95
C17 N2 1.369(4)
C17 H17 0.95
N1 H1 0.865(10)
N2 H2 0.865(10)
